data_4118812
loop_
_publ_author_name
'Muhammad Farooq Ibad'
'Peter Langer'
'Fabian Rei\&s'
'Axel Schulz'
'Alexander Villinger'

_publ_contact_author_address
;
Universit\"at Rostock
Institut f\"ur Chemie
Abteilung f\"ur Anorganische Chemie
Albert-Einstein-Strasse 3a 
18059 Rostock
Bundesrepublik Deutschland
;
_publ_contact_author_email
;
axel.schulz@uni-rostock.de, alexander.villinger@uni-rostock.de'
;
_publ_contact_author_fax '+49 (0)381/498-6382'
_publ_contact_author_name 'Axel Schulz, Alexander Villinger'
_publ_contact_author_phone '+49 (0)381/498-6400 or 6403'
_publ_section_title
;
 Catalytic Trimerization of Bis-silylated Diazomethane
;
_journal_name_full 'Journal of the American Chemical Society'
_journal_page_first 17757
_journal_page_last 17768
_journal_paper_doi 10.1021/ja308104k
_journal_volume 134
_journal_year 2012
_chemical_formula_moiety 'C18 H46 N6 Si5'
_chemical_formula_sum 'C18 H46 N6 Si5'
_chemical_formula_weight 487.06
_chemical_name_systematic
;
(4Z,5Z)-5-[bis(trimethylsilyl)hydrazin-1-ylidene]-1,3-bis(trimethylsilyl)-4-
(2-trimethylsilyl)hydrazin-1-ylidene)pyrazole
;
_space_group_IT_number 2
_symmetry_cell_setting triclinic
_symmetry_Int_Tables_number 2
_symmetry_space_group_name_Hall '-P 1'
_symmetry_space_group_name_H-M 'P -1'
_atom_sites_solution_hydrogens geom
_atom_sites_solution_primary direct
_atom_sites_solution_secondary difmap
_audit_author_name 'Villinger, A.'
_audit_creation_method SHELXL-97
_cell_angle_alpha 107.678(2)
_cell_angle_beta 90.213(2)
_cell_angle_gamma 112.531(2)
_cell_formula_units_Z 2
_cell_length_a 10.3442(4)
_cell_length_b 12.3935(4)
_cell_length_c 14.0201(5)
_cell_measurement_reflns_used 4958
_cell_measurement_temperature 173(2)
_cell_measurement_theta_max 52.812
_cell_measurement_theta_min 4.432
_cell_volume 1567.01(10)
_computing_cell_refinement 'Bruker Apex v2.0-2'
_computing_data_collection 'Bruker Apex v2.0-2'
_computing_data_reduction 'Bruker SAINT'
_computing_molecular_graphics 'ORTEP-3 (Farrugia, 1997)'
_computing_publication_material SHELXL-97
_computing_structure_refinement 'SHELXL-97 (Sheldrick, 1997)'
_computing_structure_solution 'SHELXS-97 (Sheldrick, 1997)'
_diffrn_ambient_temperature 173(2)
_diffrn_measured_fraction_theta_full 0.993
_diffrn_measured_fraction_theta_max 0.993
_diffrn_measurement_device_type 'Bruker Kappa Apex II-CCD-diffractometer'
_diffrn_measurement_method 'phi and psi scans'
_diffrn_radiation_monochromator graphite
_diffrn_radiation_source 'sealed tube'
_diffrn_radiation_type MoK\a
_diffrn_radiation_wavelength 0.71073
_diffrn_reflns_av_R_equivalents 0.0380
_diffrn_reflns_av_sigmaI/netI 0.0494
_diffrn_reflns_limit_h_max 12
_diffrn_reflns_limit_h_min -12
_diffrn_reflns_limit_k_max 15
_diffrn_reflns_limit_k_min -15
_diffrn_reflns_limit_l_max 16
_diffrn_reflns_limit_l_min -16
_diffrn_reflns_number 21027
_diffrn_reflns_theta_full 25.50
_diffrn_reflns_theta_max 25.50
_diffrn_reflns_theta_min 2.47
_exptl_absorpt_coefficient_mu 0.243
_exptl_absorpt_correction_T_max 0.9808
_exptl_absorpt_correction_T_min 0.9155
_exptl_absorpt_correction_type multi-scan
_exptl_absorpt_process_details '(SADABS; Sheldrick, 2004)'
_exptl_crystal_colour yellow
_exptl_crystal_density_diffrn 1.032
_exptl_crystal_description plate
_exptl_crystal_F_000 532
_exptl_crystal_size_max 0.37
_exptl_crystal_size_mid 0.18
_exptl_crystal_size_min 0.08
_refine_diff_density_max 0.346
_refine_diff_density_min -0.350
_refine_diff_density_rms 0.045
_refine_ls_extinction_method none
_refine_ls_goodness_of_fit_ref 1.048
_refine_ls_hydrogen_treatment mixed
_refine_ls_matrix_type full
_refine_ls_number_parameters 309
_refine_ls_number_reflns 5791
_refine_ls_number_restraints 0
_refine_ls_restrained_S_all 1.048
_refine_ls_R_factor_all 0.0837
_refine_ls_R_factor_gt 0.0507
_refine_ls_shift/su_max 0.000
_refine_ls_shift/su_mean 0.000
_refine_ls_structure_factor_coef Fsqd
_refine_ls_weighting_details 'calc w=1/[\s^2^(Fo^2^)+(0.0480P)^2^+0.6150P] where P=(Fo^2^+2Fc^2^)/3'
_refine_ls_weighting_scheme calc
_refine_ls_wR_factor_gt 0.1109
_refine_ls_wR_factor_ref 0.1211
_reflns_number_gt 4066
_reflns_number_total 5791
_reflns_threshold_expression >2\s(I)
_cod_data_source_file ja308104k_si_001_01.cif
_cod_data_source_block av_fi25a2_(cnn)3_H
_cod_database_code 4118812

loop_
_symmetry_equiv_pos_as_xyz
'x, y, z'
'-x, -y, -z'

loop_
_atom_site_label
_atom_site_type_symbol
_atom_site_fract_x
_atom_site_fract_y
_atom_site_fract_z
_atom_site_U_iso_or_equiv
_atom_site_adp_type
_atom_site_occupancy
_atom_site_symmetry_multiplicity
_atom_site_calc_flag
_atom_site_refinement_flags
_atom_site_disorder_assembly
_atom_site_disorder_group
Si1 Si -0.16875(9) 0.58541(7) 0.13819(6) 0.0473(2) Uani 1 1 d . . .
Si2 Si -0.22800(9) 0.14238(7) 0.14808(7) 0.0524(2) Uani 1 1 d . . .
Si3 Si 0.06052(10) 0.28174(7) 0.43294(6) 0.0499(2) Uani 1 1 d . . .
Si4 Si 0.24044(8) 0.23817(7) 0.25701(6) 0.0440(2) Uani 1 1 d . . .
Si5 Si 0.40092(8) 0.76797(7) 0.32988(7) 0.0479(2) Uani 1 1 d . . .
N1 N -0.1179(2) 0.30450(18) 0.19863(16) 0.0383(5) Uani 1 1 d . A .
N2 N -0.1908(2) 0.36423(19) 0.16121(16) 0.0423(5) Uani 1 1 d . . .
N3 N 0.1324(2) 0.61596(18) 0.25915(14) 0.0334(5) Uani 1 1 d . A .
N4 N 0.2537(2) 0.6295(2) 0.30703(16) 0.0380(5) Uani 1 1 d . . .
N5 N 0.1204(2) 0.38967(17) 0.29637(15) 0.0346(5) Uani 1 1 d . . .
N6 N 0.1009(2) 0.27169(17) 0.30953(15) 0.0356(5) Uani 1 1 d . . .
C1 C -0.1082(3) 0.4817(2) 0.18140(17) 0.0328(6) Uani 1 1 d . A .
C2 C 0.0259(3) 0.5076(2) 0.23322(17) 0.0297(5) Uani 1 1 d . . .
C3 C 0.0150(3) 0.3910(2) 0.24573(17) 0.0300(5) Uani 1 1 d . A .
C4A C -0.1268(14) 0.7344(13) 0.2421(12) 0.077(4) Uani 0.63(3) 1 d P A 1
H4A H -0.0243 0.7774 0.2616 0.115 Uiso 0.63(3) 1 calc PR A 1
H4B H -0.1720 0.7179 0.3004 0.115 Uiso 0.63(3) 1 calc PR A 1
H4C H -0.1622 0.7863 0.2188 0.115 Uiso 0.63(3) 1 calc PR A 1
C5A C -0.096(3) 0.600(2) 0.0248(12) 0.108(6) Uani 0.63(3) 1 d P A 1
H5A H -0.1313 0.6491 -0.0018 0.162 Uiso 0.63(3) 1 calc PR A 1
H5B H -0.1235 0.5171 -0.0255 0.162 Uiso 0.63(3) 1 calc PR A 1
H5C H 0.0075 0.6403 0.0397 0.162 Uiso 0.63(3) 1 calc PR A 1
C6A C -0.3650(15) 0.5010(13) 0.1079(11) 0.087(4) Uani 0.63(3) 1 d P A 1
H6A H -0.4035 0.5468 0.0788 0.131 Uiso 0.63(3) 1 calc PR A 1
H6B H -0.4056 0.4936 0.1698 0.131 Uiso 0.63(3) 1 calc PR A 1
H6C H -0.3887 0.4182 0.0591 0.131 Uiso 0.63(3) 1 calc PR A 1
C4B C -0.156(3) 0.714(3) 0.2453(19) 0.097(9) Uani 0.37(3) 1 d P A 2
H4D H -0.1868 0.7691 0.2233 0.145 Uiso 0.37(3) 1 calc PR A 2
H4E H -0.0582 0.7588 0.2783 0.145 Uiso 0.37(3) 1 calc PR A 2
H4F H -0.2171 0.6835 0.2932 0.145 Uiso 0.37(3) 1 calc PR A 2
C5B C -0.022(2) 0.671(2) 0.065(2) 0.082(5) Uani 0.37(3) 1 d P A 2
H5D H -0.0037 0.6096 0.0101 0.123 Uiso 0.37(3) 1 calc PR A 2
H5E H 0.0651 0.7254 0.1116 0.123 Uiso 0.37(3) 1 calc PR A 2
H5F H -0.0551 0.7205 0.0362 0.123 Uiso 0.37(3) 1 calc PR A 2
C6B C -0.335(4) 0.503(3) 0.058(4) 0.185(19) Uani 0.37(3) 1 d P A 2
H6D H -0.3272 0.4411 -0.0022 0.277 Uiso 0.37(3) 1 calc PR A 2
H6E H -0.3625 0.5609 0.0376 0.277 Uiso 0.37(3) 1 calc PR A 2
H6F H -0.4075 0.4609 0.0948 0.277 Uiso 0.37(3) 1 calc PR A 2
C7 C -0.2496(6) 0.1042(3) 0.0098(3) 0.1222(19) Uani 1 1 d . . .
H7A H -0.2875 0.1578 -0.0082 0.183 Uiso 1 1 calc R . .
H7B H -0.3150 0.0175 -0.0217 0.183 Uiso 1 1 calc R . .
H7C H -0.1577 0.1171 -0.0141 0.183 Uiso 1 1 calc R . .
C8 C -0.3974(4) 0.1235(3) 0.1976(4) 0.1157(19) Uani 1 1 d . . .
H8A H -0.3817 0.1496 0.2715 0.174 Uiso 1 1 calc R . .
H8B H -0.4635 0.0364 0.1706 0.174 Uiso 1 1 calc R . .
H8C H -0.4370 0.1745 0.1769 0.174 Uiso 1 1 calc R . .
C9 C -0.1617(3) 0.0361(3) 0.1763(3) 0.0666(10) Uani 1 1 d . . .
H9A H -0.0681 0.0509 0.1548 0.100 Uiso 1 1 calc R . .
H9B H -0.2268 -0.0495 0.1400 0.100 Uiso 1 1 calc R . .
H9C H -0.1547 0.0502 0.2491 0.100 Uiso 1 1 calc R . .
C10 C -0.1035(4) 0.3093(3) 0.4470(3) 0.0732(10) Uani 1 1 d . . .
H10A H -0.0925 0.3821 0.4284 0.110 Uiso 1 1 calc R . .
H10B H -0.1217 0.3234 0.5174 0.110 Uiso 1 1 calc R . .
H10C H -0.1831 0.2368 0.4027 0.110 Uiso 1 1 calc R . .
C11 C 0.0313(4) 0.1340(3) 0.4555(2) 0.0712(10) Uani 1 1 d . . .
H11A H -0.0348 0.0643 0.3996 0.107 Uiso 1 1 calc R . .
H11B H -0.0082 0.1343 0.5190 0.107 Uiso 1 1 calc R . .
H11C H 0.1214 0.1258 0.4598 0.107 Uiso 1 1 calc R . .
C12 C 0.2058(4) 0.4115(3) 0.5291(2) 0.0722(10) Uani 1 1 d . . .
H12A H 0.2867 0.3895 0.5325 0.108 Uiso 1 1 calc R . .
H12B H 0.1726 0.4268 0.5953 0.108 Uiso 1 1 calc R . .
H12C H 0.2342 0.4863 0.5100 0.108 Uiso 1 1 calc R . .
C13 C 0.2277(3) 0.0887(3) 0.2677(3) 0.0611(9) Uani 1 1 d . . .
H13A H 0.2544 0.1000 0.3384 0.092 Uiso 1 1 calc R . .
H13B H 0.2916 0.0606 0.2257 0.092 Uiso 1 1 calc R . .
H13C H 0.1305 0.0268 0.2448 0.092 Uiso 1 1 calc R . .
C14 C 0.4159(3) 0.3620(3) 0.3223(3) 0.0788(11) Uani 1 1 d . . .
H14A H 0.4208 0.4420 0.3208 0.118 Uiso 1 1 calc R . .
H14B H 0.4910 0.3438 0.2878 0.118 Uiso 1 1 calc R . .
H14C H 0.4278 0.3651 0.3926 0.118 Uiso 1 1 calc R . .
C15 C 0.2267(4) 0.2269(3) 0.1224(2) 0.0672(9) Uani 1 1 d . . .
H15A H 0.1362 0.1607 0.0865 0.101 Uiso 1 1 calc R . .
H15B H 0.3043 0.2084 0.0922 0.101 Uiso 1 1 calc R . .
H15C H 0.2324 0.3057 0.1173 0.101 Uiso 1 1 calc R . .
C16 C 0.5309(4) 0.7609(3) 0.4159(3) 0.0836(12) Uani 1 1 d . . .
H16A H 0.4911 0.7523 0.4779 0.125 Uiso 1 1 calc R . .
H16B H 0.6172 0.8370 0.4329 0.125 Uiso 1 1 calc R . .
H16C H 0.5534 0.6896 0.3827 0.125 Uiso 1 1 calc R . .
C17 C 0.4651(4) 0.7756(4) 0.2074(3) 0.0996(14) Uani 1 1 d . . .
H17A H 0.4868 0.7036 0.1753 0.149 Uiso 1 1 calc R . .
H17B H 0.5505 0.8515 0.2194 0.149 Uiso 1 1 calc R . .
H17C H 0.3918 0.7757 0.1630 0.149 Uiso 1 1 calc R . .
C18 C 0.3480(3) 0.8970(3) 0.3879(3) 0.0696(10) Uani 1 1 d . . .
H18A H 0.2682 0.8889 0.3444 0.104 Uiso 1 1 calc R . .
H18B H 0.4277 0.9758 0.3959 0.104 Uiso 1 1 calc R . .
H18C H 0.3200 0.8949 0.4542 0.104 Uiso 1 1 calc R . .
H4 H 0.254(3) 0.565(3) 0.315(2) 0.051(9) Uiso 1 1 d . . .

loop_
_atom_site_aniso_label
_atom_site_aniso_U_11
_atom_site_aniso_U_22
_atom_site_aniso_U_33
_atom_site_aniso_U_23
_atom_site_aniso_U_13
_atom_site_aniso_U_12
Si1 0.0620(6) 0.0557(5) 0.0432(4) 0.0218(4) 0.0037(4) 0.0395(4)
Si2 0.0427(5) 0.0329(4) 0.0739(6) 0.0108(4) -0.0075(4) 0.0126(4)
Si3 0.0745(6) 0.0472(5) 0.0422(4) 0.0222(4) 0.0132(4) 0.0335(4)
Si4 0.0458(5) 0.0410(4) 0.0569(5) 0.0191(4) 0.0094(4) 0.0273(4)
Si5 0.0392(5) 0.0331(4) 0.0696(6) 0.0192(4) -0.0020(4) 0.0113(3)
N1 0.0371(13) 0.0320(11) 0.0474(13) 0.0126(10) 0.0009(10) 0.0162(10)
N2 0.0389(13) 0.0404(13) 0.0482(13) 0.0116(10) -0.0039(10) 0.0190(11)
N3 0.0380(13) 0.0342(11) 0.0344(11) 0.0145(9) 0.0067(9) 0.0186(10)
N4 0.0363(13) 0.0334(12) 0.0493(13) 0.0182(10) 0.0003(10) 0.0159(10)
N5 0.0412(13) 0.0306(11) 0.0396(12) 0.0161(9) 0.0071(10) 0.0191(10)
N6 0.0458(13) 0.0318(11) 0.0386(11) 0.0171(9) 0.0066(10) 0.0210(10)
C1 0.0358(14) 0.0364(14) 0.0328(13) 0.0125(11) 0.0037(11) 0.0204(12)
C2 0.0348(14) 0.0306(13) 0.0289(12) 0.0124(10) 0.0063(11) 0.0165(11)
C3 0.0349(14) 0.0315(12) 0.0301(12) 0.0119(10) 0.0092(11) 0.0187(11)
C4A 0.079(5) 0.042(4) 0.103(10) 0.016(5) -0.029(6) 0.024(4)
C5A 0.183(17) 0.163(13) 0.090(8) 0.098(9) 0.078(9) 0.144(13)
C6A 0.077(5) 0.076(5) 0.116(8) 0.021(6) -0.041(6) 0.047(4)
C4B 0.20(2) 0.096(16) 0.071(12) 0.048(11) 0.059(14) 0.127(17)
C5B 0.109(13) 0.096(12) 0.087(12) 0.067(10) 0.045(9) 0.060(10)
C6B 0.18(3) 0.100(13) 0.23(4) 0.06(2) -0.15(3) 0.004(14)
C7 0.201(5) 0.058(2) 0.079(3) -0.013(2) -0.056(3) 0.051(3)
C8 0.044(2) 0.059(2) 0.235(6) 0.043(3) 0.027(3) 0.0144(18)
C9 0.051(2) 0.0355(16) 0.103(3) 0.0188(17) -0.0064(18) 0.0109(14)
C10 0.091(3) 0.097(3) 0.061(2) 0.039(2) 0.039(2) 0.058(2)
C11 0.113(3) 0.059(2) 0.060(2) 0.0362(17) 0.022(2) 0.040(2)
C12 0.108(3) 0.065(2) 0.0460(18) 0.0125(16) -0.0031(19) 0.042(2)
C13 0.069(2) 0.0551(18) 0.081(2) 0.0275(17) 0.0177(18) 0.0432(17)
C14 0.056(2) 0.064(2) 0.115(3) 0.020(2) 0.010(2) 0.0300(18)
C15 0.089(3) 0.075(2) 0.065(2) 0.0337(18) 0.037(2) 0.053(2)
C16 0.062(2) 0.0471(19) 0.128(3) 0.013(2) -0.034(2) 0.0202(17)
C17 0.091(3) 0.084(3) 0.121(4) 0.057(3) 0.045(3) 0.016(2)
C18 0.066(2) 0.0360(16) 0.102(3) 0.0169(17) -0.011(2) 0.0199(16)

loop_
_atom_type_symbol
_atom_type_description
_atom_type_scat_dispersion_real
_atom_type_scat_dispersion_imag
_atom_type_scat_source
C C 0.0033 0.0016 'International Tables Vol C Tables 4.2.6.8 and 6.1.1.4'
H H 0.0000 0.0000 'International Tables Vol C Tables 4.2.6.8 and 6.1.1.4'
N N 0.0061 0.0033 'International Tables Vol C Tables 4.2.6.8 and 6.1.1.4'
Si Si 0.0817 0.0704 'International Tables Vol C Tables 4.2.6.8 and 6.1.1.4'

loop_
_geom_angle_atom_site_label_1
_geom_angle_atom_site_label_2
_geom_angle_atom_site_label_3
_geom_angle
C4B Si1 C5A 124.2(10)
C4B Si1 C6B 116.3(15)
C5A Si1 C6B 85.1(13)
C4B Si1 C4A 10.1(14)
C5A Si1 C4A 115.1(9)
C6B Si1 C4A 122.5(14)
C4B Si1 C6A 100.0(10)
C5A Si1 C6A 109.1(7)
C6B Si1 C6A 24.1(18)
C4A Si1 C6A 108.6(6)
C4B Si1 C1 108.9(9)
C5A Si1 C1 108.0(3)
C6B Si1 C1 112.6(9)
C4A Si1 C1 110.6(5)
C6A Si1 C1 104.9(4)
C4B Si1 C5B 100.3(10)
C5A Si1 C5B 27.8(5)
C6B Si1 C5B 109.8(13)
C4A Si1 C5B 90.5(9)
C6A Si1 C5B 132.7(6)
C1 Si1 C5B 108.0(5)
N1 Si2 C9 117.11(12)
N1 Si2 C7 105.95(16)
C9 Si2 C7 107.19(18)
N1 Si2 C8 105.70(15)
C9 Si2 C8 109.62(18)
C7 Si2 C8 111.3(3)
N6 Si3 C10 108.81(13)
N6 Si3 C11 109.97(13)
C10 Si3 C11 108.91(17)
N6 Si3 C12 111.21(14)
C10 Si3 C12 108.80(17)
C11 Si3 C12 109.10(16)
N6 Si4 C15 108.64(13)
N6 Si4 C13 109.27(12)
C15 Si4 C13 109.90(15)
N6 Si4 C14 111.60(13)
C15 Si4 C14 108.35(18)
C13 Si4 C14 109.06(16)
N4 Si5 C18 108.43(13)
N4 Si5 C16 104.81(14)
C18 Si5 C16 112.48(16)
N4 Si5 C17 108.49(15)
C18 Si5 C17 110.33(18)
C16 Si5 C17 112.0(2)
C3 N1 N2 108.97(18)
C3 N1 Si2 144.72(16)
N2 N1 Si2 105.32(15)
C1 N2 N1 109.67(19)
C2 N3 N4 118.33(19)
N3 N4 Si5 118.51(16)
N3 N4 H4 115.3(19)
Si5 N4 H4 125.6(19)
C3 N5 N6 116.67(19)
N5 N6 Si4 104.67(14)
N5 N6 Si3 107.12(14)
Si4 N6 Si3 126.29(12)
N2 C1 C2 109.4(2)
N2 C1 Si1 120.66(18)
C2 C1 Si1 129.88(18)
N3 C2 C1 123.4(2)
N3 C2 C3 130.3(2)
C1 C2 C3 106.2(2)
N5 C3 N1 135.0(2)
N5 C3 C2 119.3(2)
N1 C3 C2 105.67(19)
Si1 C4A H4A 109.5
Si1 C4A H4B 109.5
Si1 C4A H4C 109.5
Si1 C5A H5A 109.5
Si1 C5A H5B 109.5
Si1 C5A H5C 109.5
Si1 C6A H6A 109.5
Si1 C6A H6B 109.5
Si1 C6A H6C 109.5
Si1 C4B H4D 109.5
Si1 C4B H4E 109.5
H4D C4B H4E 109.5
Si1 C4B H4F 109.5
H4D C4B H4F 109.5
H4E C4B H4F 109.5
Si1 C5B H5D 109.5
Si1 C5B H5E 109.5
H5D C5B H5E 109.5
Si1 C5B H5F 109.5
H5D C5B H5F 109.5
H5E C5B H5F 109.5
Si1 C6B H6D 109.5
Si1 C6B H6E 109.5
H6D C6B H6E 109.5
Si1 C6B H6F 109.5
H6D C6B H6F 109.5
H6E C6B H6F 109.5
Si2 C7 H7A 109.5
Si2 C7 H7B 109.5
H7A C7 H7B 109.5
Si2 C7 H7C 109.5
H7A C7 H7C 109.5
H7B C7 H7C 109.5
Si2 C8 H8A 109.5
Si2 C8 H8B 109.5
H8A C8 H8B 109.5
Si2 C8 H8C 109.5
H8A C8 H8C 109.5
H8B C8 H8C 109.5
Si2 C9 H9A 109.5
Si2 C9 H9B 109.5
H9A C9 H9B 109.5
Si2 C9 H9C 109.5
H9A C9 H9C 109.5
H9B C9 H9C 109.5
Si3 C10 H10A 109.5
Si3 C10 H10B 109.5
H10A C10 H10B 109.5
Si3 C10 H10C 109.5
H10A C10 H10C 109.5
H10B C10 H10C 109.5
Si3 C11 H11A 109.5
Si3 C11 H11B 109.5
H11A C11 H11B 109.5
Si3 C11 H11C 109.5
H11A C11 H11C 109.5
H11B C11 H11C 109.5
Si3 C12 H12A 109.5
Si3 C12 H12B 109.5
H12A C12 H12B 109.5
Si3 C12 H12C 109.5
H12A C12 H12C 109.5
H12B C12 H12C 109.5
Si4 C13 H13A 109.5
Si4 C13 H13B 109.5
H13A C13 H13B 109.5
Si4 C13 H13C 109.5
H13A C13 H13C 109.5
H13B C13 H13C 109.5
Si4 C14 H14A 109.5
Si4 C14 H14B 109.5
H14A C14 H14B 109.5
Si4 C14 H14C 109.5
H14A C14 H14C 109.5
H14B C14 H14C 109.5
Si4 C15 H15A 109.5
Si4 C15 H15B 109.5
H15A C15 H15B 109.5
Si4 C15 H15C 109.5
H15A C15 H15C 109.5
H15B C15 H15C 109.5
Si5 C16 H16A 109.5
Si5 C16 H16B 109.5
H16A C16 H16B 109.5
Si5 C16 H16C 109.5
H16A C16 H16C 109.5
H16B C16 H16C 109.5
Si5 C17 H17A 109.5
Si5 C17 H17B 109.5
H17A C17 H17B 109.5
Si5 C17 H17C 109.5
H17A C17 H17C 109.5
H17B C17 H17C 109.5
Si5 C18 H18A 109.5
Si5 C18 H18B 109.5
H18A C18 H18B 109.5
Si5 C18 H18C 109.5
H18A C18 H18C 109.5
H18B C18 H18C 109.5

loop_
_geom_bond_atom_site_label_1
_geom_bond_atom_site_label_2
_geom_bond_distance
Si1 C4B 1.79(2)
Si1 C5A 1.790(10)
Si1 C6B 1.79(3)
Si1 C4A 1.862(14)
Si1 C6A 1.868(14)
Si1 C1 1.870(2)
Si1 C5B 1.983(17)
Si2 N1 1.792(2)
Si2 C9 1.835(3)
Si2 C7 1.841(4)
Si2 C8 1.844(4)
Si3 N6 1.760(2)
Si3 C10 1.855(3)
Si3 C11 1.864(3)
Si3 C12 1.865(3)
Si4 N6 1.755(2)
Si4 C15 1.850(3)
Si4 C13 1.858(3)
Si4 C14 1.867(3)
Si5 N4 1.740(2)
Si5 C18 1.845(3)
Si5 C16 1.848(3)
Si5 C17 1.859(4)
N1 C3 1.381(3)
N1 N2 1.433(3)
N2 C1 1.314(3)
N3 C2 1.310(3)
N3 N4 1.348(3)
N4 H4 0.84(3)
N5 C3 1.307(3)
N5 N6 1.467(3)
C1 C2 1.437(3)
C2 C3 1.470(3)
C4A H4A 0.9800
C4A H4B 0.9800
C4A H4C 0.9800
C5A H5A 0.9800
C5A H5B 0.9800
C5A H5C 0.9800
C6A H6A 0.9800
C6A H6B 0.9800
C6A H6C 0.9800
C4B H4D 0.9800
C4B H4E 0.9800
C4B H4F 0.9800
C5B H5D 0.9800
C5B H5E 0.9800
C5B H5F 0.9800
C6B H6D 0.9800
C6B H6E 0.9800
C6B H6F 0.9800
C7 H7A 0.9800
C7 H7B 0.9800
C7 H7C 0.9800
C8 H8A 0.9800
C8 H8B 0.9800
C8 H8C 0.9800
C9 H9A 0.9800
C9 H9B 0.9800
C9 H9C 0.9800
C10 H10A 0.9800
C10 H10B 0.9800
C10 H10C 0.9800
C11 H11A 0.9800
C11 H11B 0.9800
C11 H11C 0.9800
C12 H12A 0.9800
C12 H12B 0.9800
C12 H12C 0.9800
C13 H13A 0.9800
C13 H13B 0.9800
C13 H13C 0.9800
C14 H14A 0.9800
C14 H14B 0.9800
C14 H14C 0.9800
C15 H15A 0.9800
C15 H15B 0.9800
C15 H15C 0.9800
C16 H16A 0.9800
C16 H16B 0.9800
C16 H16C 0.9800
C17 H17A 0.9800
C17 H17B 0.9800
C17 H17C 0.9800
C18 H18A 0.9800
C18 H18B 0.9800
C18 H18C 0.9800

loop_
_geom_torsion_atom_site_label_1
_geom_torsion_atom_site_label_2
_geom_torsion_atom_site_label_3
_geom_torsion_atom_site_label_4
_geom_torsion
C9 Si2 N1 C3 11.0(4)
C7 Si2 N1 C3 -108.4(3)
C8 Si2 N1 C3 133.4(3)
C9 Si2 N1 N2 177.14(18)
C7 Si2 N1 N2 57.7(2)
C8 Si2 N1 N2 -60.5(2)
C3 N1 N2 C1 1.2(3)
Si2 N1 N2 C1 -170.32(17)
C2 N3 N4 Si5 173.39(18)
C18 Si5 N4 N3 49.3(2)
C16 Si5 N4 N3 169.6(2)
C17 Si5 N4 N3 -70.5(2)
C3 N5 N6 Si4 122.48(19)
C3 N5 N6 Si3 -101.4(2)
C15 Si4 N6 N5 -59.66(18)
C13 Si4 N6 N5 -179.55(16)
C14 Si4 N6 N5 59.7(2)
C15 Si4 N6 Si3 175.62(16)
C13 Si4 N6 Si3 55.72(19)
C14 Si4 N6 Si3 -65.0(2)
C10 Si3 N6 N5 59.9(2)
C11 Si3 N6 N5 179.16(18)
C12 Si3 N6 N5 -59.89(19)
C10 Si3 N6 Si4 -176.36(17)
C11 Si3 N6 Si4 -57.1(2)
C12 Si3 N6 Si4 63.82(18)
N1 N2 C1 C2 0.3(3)
N1 N2 C1 Si1 177.59(16)
C4B Si1 C1 N2 123.9(12)
C5A Si1 C1 N2 -98.8(10)
C6B Si1 C1 N2 -7(2)
C4A Si1 C1 N2 134.4(6)
C6A Si1 C1 N2 17.5(5)
C5B Si1 C1 N2 -128.0(10)
C4B Si1 C1 C2 -59.5(12)
C5A Si1 C1 C2 77.8(10)
C6B Si1 C1 C2 170(2)
C4A Si1 C1 C2 -49.0(6)
C6A Si1 C1 C2 -165.9(5)
C5B Si1 C1 C2 48.6(10)
N4 N3 C2 C1 -179.6(2)
N4 N3 C2 C3 -1.5(4)
N2 C1 C2 N3 176.8(2)
Si1 C1 C2 N3 -0.1(4)
N2 C1 C2 C3 -1.7(3)
Si1 C1 C2 C3 -178.60(18)
N6 N5 C3 N1 0.0(4)
N6 N5 C3 C2 177.71(19)
N2 N1 C3 N5 175.8(3)
Si2 N1 C3 N5 -18.4(5)
N2 N1 C3 C2 -2.2(2)
Si2 N1 C3 C2 163.6(2)
N3 C2 C3 N5 5.6(4)
C1 C2 C3 N5 -176.0(2)
N3 C2 C3 N1 -176.0(2)
C1 C2 C3 N1 2.4(2)
